data_7017316
loop_
_publ_author_name
'Bozic-Weber, Biljana'
'Constable, Edwin C.'
'Housecroft, Catherine E.'
'Kopecky, Peter'
'Neuburger, Markus'
'Zampese, Jennifer A.'

_publ_section_title
;
 The intramolecular aryl embrace: from light emission to light absorption.
;
_journal_issue 46
_journal_name_full 'Dalton transactions (Cambridge, England : 2003)'
_journal_page_first 12584
_journal_page_last 12594
_journal_paper_doi 10.1039/c1dt11052g
_journal_volume 40
_journal_year 2011
_chemical_formula_moiety 'C32 H24 Cu N4, F6 P'
_chemical_formula_sum 'C32 H24 Cu F6 N4 P'
_chemical_formula_weight 673.07
_chemical_name_systematic
;
?
;
_space_group_IT_number 15
_symmetry_cell_setting monoclinic
_symmetry_space_group_name_Hall '-C 2yc'
_symmetry_space_group_name_H-M 'C 1 2/c 1'
_atom_sites_solution_hydrogens geom
_atom_sites_solution_primary direct
_atom_sites_solution_secondary difmap
_audit_creation_method SHELXL-97
_cell_angle_alpha 90.00
_cell_angle_beta 96.239(13)
_cell_angle_gamma 90.00
_cell_formula_units_Z 4
_cell_length_a 8.0516(13)
_cell_length_b 27.170(6)
_cell_length_c 13.159(2)
_cell_measurement_reflns_used 14970
_cell_measurement_temperature 173(2)
_cell_measurement_theta_max 67.86
_cell_measurement_theta_min 5.30
_cell_volume 2861.6(9)
_computing_cell_refinement 'Stoe IPDS'
_computing_data_collection 'Stoe IPDS'
_computing_data_reduction 'Stoe IPDS'
_computing_molecular_graphics 'Bruker SHELXTL'
_computing_publication_material 'Bruker SHELXTL'
_computing_structure_refinement 'SHELXL-97 (Sheldrick, 1997)'
_computing_structure_solution 'SHELXS-97 (Sheldrick, 1990)'
_diffrn_ambient_temperature 173(2)
_diffrn_measured_fraction_theta_full 0.998
_diffrn_measured_fraction_theta_max 0.998
_diffrn_measurement_device_type 'Stoe IPDS'
_diffrn_measurement_method '\w scans'
_diffrn_radiation_monochromator graphite
_diffrn_radiation_source 'fine-focus sealed tube'
_diffrn_radiation_type MoK\a
_diffrn_radiation_wavelength 0.71073
_diffrn_reflns_av_R_equivalents 0.0572
_diffrn_reflns_av_sigmaI/netI 0.0247
_diffrn_reflns_limit_h_max 10
_diffrn_reflns_limit_h_min -10
_diffrn_reflns_limit_k_max 35
_diffrn_reflns_limit_k_min -35
_diffrn_reflns_limit_l_max 17
_diffrn_reflns_limit_l_min -17
_diffrn_reflns_number 22088
_diffrn_reflns_theta_full 27.99
_diffrn_reflns_theta_max 27.99
_diffrn_reflns_theta_min 2.65
_exptl_absorpt_coefficient_mu 0.889
_exptl_absorpt_correction_T_max 0.9824
_exptl_absorpt_correction_T_min 0.7175
_exptl_absorpt_correction_type multi-scan
_exptl_absorpt_process_details '(Blessing 1951)'
_exptl_crystal_colour red
_exptl_crystal_density_diffrn 1.562
_exptl_crystal_density_method 'not measured'
_exptl_crystal_description plate
_exptl_crystal_F_000 1368
_exptl_crystal_size_max 0.40
_exptl_crystal_size_mid 0.12
_exptl_crystal_size_min 0.02
_refine_diff_density_max 0.334
_refine_diff_density_min -0.345
_refine_diff_density_rms 0.055
_refine_ls_extinction_method none
_refine_ls_goodness_of_fit_ref 1.073
_refine_ls_hydrogen_treatment constr
_refine_ls_matrix_type full
_refine_ls_number_parameters 201
_refine_ls_number_reflns 3452
_refine_ls_number_restraints 0
_refine_ls_restrained_S_all 1.073
_refine_ls_R_factor_all 0.0390
_refine_ls_R_factor_gt 0.0358
_refine_ls_shift/su_max 0.001
_refine_ls_shift/su_mean 0.000
_refine_ls_structure_factor_coef Fsqd
_refine_ls_weighting_details 'calc w=1/[\s^2^(Fo^2^)+(0.0499P)^2^+2.7485P] where P=(Fo^2^+2Fc^2^)/3'
_refine_ls_weighting_scheme calc
_refine_ls_wR_factor_gt 0.0944
_refine_ls_wR_factor_ref 0.0967
_reflns_number_gt 3218
_reflns_number_total 3452
_reflns_threshold_expression >2sigma(I)
_cod_data_source_file c1dt11052g.txt
_cod_data_source_block pka176
_cod_depositor_comments
;
The following automatic conversions were performed:

'_symmetry_cell_setting' value 'Monoclinic' changed to 'monoclinic'
according to /home/saulius/struct/CIF-dictionaries/cif_core.dic
dictionary named 'cif_core.dic' version 2.4.1 from 2010-06-29.

Automatic conversion script
Id: cif_fix_values 1715 2011-07-08 13:25:40Z adriana 
;
_cod_original_cell_volume 2861.7(9)
_cod_original_sg_symbol_Hall -C2yc
_cod_original_sg_symbol_H-M C2/c
_cod_database_code 7017316

loop_
_symmetry_equiv_pos_as_xyz
'x, y, z'
'-x, y, -z+1/2'
'x+1/2, y+1/2, z'
'-x+1/2, y+1/2, -z+1/2'
'-x, -y, -z'
'x, -y, z-1/2'
'-x+1/2, -y+1/2, -z'
'x+1/2, -y+1/2, z-1/2'

loop_
_atom_site_label
_atom_site_type_symbol
_atom_site_fract_x
_atom_site_fract_y
_atom_site_fract_z
_atom_site_U_iso_or_equiv
_atom_site_adp_type
_atom_site_occupancy
_atom_site_symmetry_multiplicity
_atom_site_calc_flag
_atom_site_refinement_flags
Cu1 Cu 0.5000 0.574472(11) 0.7500 0.02762(10) Uani 1 2 d S
N1 N 0.37470(19) 0.53665(5) 0.63285(10) 0.0286(3) Uani 1 1 d .
N2 N 0.56658(17) 0.61557(5) 0.62994(10) 0.0254(3) Uani 1 1 d .
C1 C 0.2880(2) 0.49482(7) 0.63797(14) 0.0341(4) Uani 1 1 d .
H1A H 0.2812 0.4805 0.7033 0.041 Uiso 1 1 calc R
C2 C 0.2077(2) 0.47132(7) 0.55307(15) 0.0378(4) Uani 1 1 d .
H2A H 0.1480 0.4416 0.5598 0.045 Uiso 1 1 calc R
C3 C 0.2169(3) 0.49235(8) 0.45847(15) 0.0387(4) Uani 1 1 d .
H3A H 0.1624 0.4774 0.3986 0.046 Uiso 1 1 calc R
C4 C 0.3060(2) 0.53530(7) 0.45169(13) 0.0338(4) Uani 1 1 d .
H4A H 0.3132 0.5503 0.3871 0.041 Uiso 1 1 calc R
C5 C 0.3851(2) 0.55649(6) 0.53989(12) 0.0271(3) Uani 1 1 d .
C6 C 0.4859(2) 0.60204(6) 0.53873(12) 0.0270(3) Uani 1 1 d .
C7 C 0.4970(3) 0.62909(7) 0.45035(14) 0.0369(4) Uani 1 1 d .
H7A H 0.4381 0.6191 0.3873 0.044 Uiso 1 1 calc R
C8 C 0.5955(3) 0.67084(8) 0.45570(15) 0.0411(4) Uani 1 1 d .
H8A H 0.6081 0.6894 0.3958 0.049 Uiso 1 1 calc R
C9 C 0.6749(3) 0.68530(8) 0.54860(15) 0.0382(4) Uani 1 1 d .
H9A H 0.7412 0.7143 0.5536 0.046 Uiso 1 1 calc R
C10 C 0.6578(2) 0.65732(7) 0.63518(13) 0.0300(3) Uani 1 1 d .
C11 C 0.7385(2) 0.67239(7) 0.73652(14) 0.0342(4) Uani 1 1 d .
C12 C 0.8210(2) 0.63839(9) 0.80274(14) 0.0391(4) Uani 1 1 d .
H12A H 0.8289 0.6051 0.7821 0.047 Uiso 1 1 calc R
C13 C 0.8921(3) 0.65285(11) 0.89911(16) 0.0543(6) Uani 1 1 d .
H13A H 0.9483 0.6294 0.9441 0.065 Uiso 1 1 calc R
C14 C 0.8813(3) 0.70097(13) 0.9294(2) 0.0662(8) Uani 1 1 d .
H14A H 0.9292 0.7107 0.9955 0.079 Uiso 1 1 calc R
C15 C 0.8011(4) 0.73522(12) 0.8639(2) 0.0660(8) Uani 1 1 d .
H15A H 0.7944 0.7685 0.8851 0.079 Uiso 1 1 calc R
C16 C 0.7301(3) 0.72135(9) 0.7672(2) 0.0484(5) Uani 1 1 d .
H16A H 0.6761 0.7451 0.7222 0.058 Uiso 1 1 calc R
P1 P 0.0000 0.37802(3) 0.7500 0.03799(17) Uani 1 2 d S
F10 F 0.0000 0.43710(7) 0.7500 0.0586(5) Uani 1 2 d S
F11 F 0.0000 0.32083(9) 0.7500 0.1002(10) Uani 1 2 d S
F12 F -0.0368(2) 0.37949(7) 0.62937(10) 0.0663(4) Uani 1 1 d .
F13 F 0.1963(2) 0.37999(7) 0.74018(12) 0.0679(5) Uani 1 1 d .

loop_
_atom_site_aniso_label
_atom_site_aniso_U_11
_atom_site_aniso_U_22
_atom_site_aniso_U_33
_atom_site_aniso_U_23
_atom_site_aniso_U_13
_atom_site_aniso_U_12
Cu1 0.03422(17) 0.03179(17) 0.01659(14) 0.000 0.00153(10) 0.000
N1 0.0337(7) 0.0301(7) 0.0214(6) -0.0008(5) 0.0009(5) 0.0003(6)
N2 0.0264(6) 0.0285(7) 0.0215(6) 0.0010(5) 0.0042(5) 0.0032(5)
C1 0.0399(9) 0.0349(9) 0.0270(8) -0.0004(7) 0.0012(7) -0.0035(7)
C2 0.0365(9) 0.0378(10) 0.0385(10) -0.0058(8) 0.0008(8) -0.0048(7)
C3 0.0388(10) 0.0452(10) 0.0305(9) -0.0092(7) -0.0040(7) 0.0015(8)
C4 0.0351(9) 0.0424(10) 0.0226(8) -0.0027(7) -0.0025(6) 0.0047(7)
C5 0.0285(8) 0.0319(8) 0.0204(7) -0.0011(6) 0.0001(6) 0.0060(6)
C6 0.0293(8) 0.0310(8) 0.0206(7) 0.0018(6) 0.0017(6) 0.0063(6)
C7 0.0426(10) 0.0432(10) 0.0240(8) 0.0079(7) -0.0006(7) 0.0037(8)
C8 0.0467(11) 0.0439(11) 0.0326(9) 0.0167(8) 0.0036(8) 0.0020(8)
C9 0.0388(10) 0.0377(9) 0.0382(10) 0.0113(8) 0.0044(8) -0.0020(8)
C10 0.0278(8) 0.0327(8) 0.0298(8) 0.0038(6) 0.0048(6) 0.0011(6)
C11 0.0292(8) 0.0429(10) 0.0315(9) -0.0038(7) 0.0075(7) -0.0093(7)
C12 0.0331(9) 0.0577(12) 0.0268(8) 0.0023(8) 0.0042(7) -0.0126(8)
C13 0.0368(11) 0.097(2) 0.0287(10) 0.0008(11) 0.0031(8) -0.0219(11)
C14 0.0465(13) 0.112(2) 0.0409(12) -0.0288(14) 0.0098(10) -0.0290(15)
C15 0.0534(14) 0.0782(18) 0.0696(18) -0.0403(15) 0.0210(13) -0.0267(14)
C16 0.0423(11) 0.0497(12) 0.0549(13) -0.0157(10) 0.0134(10) -0.0133(9)
P1 0.0454(4) 0.0395(4) 0.0268(3) 0.000 -0.0066(3) 0.000
F10 0.0755(14) 0.0435(10) 0.0585(12) 0.000 0.0156(11) 0.000
F11 0.151(3) 0.0340(11) 0.112(2) 0.000 -0.001(2) 0.000
F12 0.0789(11) 0.0878(11) 0.0290(6) -0.0096(7) -0.0089(7) -0.0051(8)
F13 0.0474(8) 0.0969(13) 0.0580(9) -0.0091(8) -0.0012(7) 0.0163(8)

loop_
_atom_type_symbol
_atom_type_description
_atom_type_scat_dispersion_real
_atom_type_scat_dispersion_imag
_atom_type_scat_source
C C 0.0033 0.0016 'International Tables Vol C Tables 4.2.6.8 and 6.1.1.4'
H H 0.0000 0.0000 'International Tables Vol C Tables 4.2.6.8 and 6.1.1.4'
N N 0.0061 0.0033 'International Tables Vol C Tables 4.2.6.8 and 6.1.1.4'
F F 0.0171 0.0103 'International Tables Vol C Tables 4.2.6.8 and 6.1.1.4'
P P 0.1023 0.0942 'International Tables Vol C Tables 4.2.6.8 and 6.1.1.4'
Cu Cu 0.3201 1.2651 'International Tables Vol C Tables 4.2.6.8 and 6.1.1.4'

loop_
_geom_angle_atom_site_label_1
_geom_angle_atom_site_label_2
_geom_angle_atom_site_label_3
_geom_angle
_geom_angle_site_symmetry_1
_geom_angle_site_symmetry_3
N1 Cu1 N1 119.11(8) . 2_656
N1 Cu1 N2 80.82(6) . .
N1 Cu1 N2 135.29(6) 2_656 .
N1 Cu1 N2 135.29(6) . 2_656
N1 Cu1 N2 80.82(6) 2_656 2_656
N2 Cu1 N2 114.09(8) . 2_656
C1 N1 C5 117.97(15) . .
C1 N1 Cu1 127.64(12) . .
C5 N1 Cu1 114.37(12) . .
C10 N2 C6 118.72(14) . .
C10 N2 Cu1 127.18(11) . .
C6 N2 Cu1 113.25(11) . .
N1 C1 C2 123.43(17) . .
N1 C1 H1A 118.3 . .
C2 C1 H1A 118.3 . .
C3 C2 C1 118.12(18) . .
C3 C2 H2A 120.9 . .
C1 C2 H2A 120.9 . .
C4 C3 C2 119.26(17) . .
C4 C3 H3A 120.4 . .
C2 C3 H3A 120.4 . .
C3 C4 C5 119.50(17) . .
C3 C4 H4A 120.3 . .
C5 C4 H4A 120.3 . .
N1 C5 C4 121.71(17) . .
N1 C5 C6 115.57(14) . .
C4 C5 C6 122.72(16) . .
N2 C6 C7 122.11(17) . .
N2 C6 C5 115.41(14) . .
C7 C6 C5 122.47(16) . .
C8 C7 C6 118.79(17) . .
C8 C7 H7A 120.6 . .
C6 C7 H7A 120.6 . .
C9 C8 C7 119.28(17) . .
C9 C8 H8A 120.4 . .
C7 C8 H8A 120.4 . .
C8 C9 C10 119.69(19) . .
C8 C9 H9A 120.2 . .
C10 C9 H9A 120.2 . .
N2 C10 C9 121.35(17) . .
N2 C10 C11 117.59(15) . .
C9 C10 C11 121.06(17) . .
C12 C11 C16 119.2(2) . .
C12 C11 C10 121.07(18) . .
C16 C11 C10 119.72(19) . .
C11 C12 C13 120.4(2) . .
C11 C12 H12A 119.8 . .
C13 C12 H12A 119.8 . .
C14 C13 C12 120.1(3) . .
C14 C13 H13A 120.0 . .
C12 C13 H13A 120.0 . .
C13 C14 C15 120.1(2) . .
C13 C14 H14A 120.0 . .
C15 C14 H14A 120.0 . .
C14 C15 C16 120.5(3) . .
C14 C15 H15A 119.8 . .
C16 C15 H15A 119.8 . .
C15 C16 C11 119.7(3) . .
C15 C16 H16A 120.1 . .
C11 C16 H16A 120.1 . .
F11 P1 F12 91.44(7) . .
F11 P1 F12 91.44(7) . 2_556
F12 P1 F12 177.11(14) . 2_556
F11 P1 F13 91.92(7) . .
F12 P1 F13 89.84(9) . .
F12 P1 F13 90.06(9) 2_556 .
F11 P1 F13 91.92(7) . 2_556
F12 P1 F13 90.06(9) . 2_556
F12 P1 F13 89.84(9) 2_556 2_556
F13 P1 F13 176.16(15) . 2_556
F11 P1 F10 180.0 . .
F12 P1 F10 88.56(7) . .
F12 P1 F10 88.56(7) 2_556 .
F13 P1 F10 88.08(7) . .
F13 P1 F10 88.08(7) 2_556 .

loop_
_geom_bond_atom_site_label_1
_geom_bond_atom_site_label_2
_geom_bond_distance
_geom_bond_site_symmetry_2
Cu1 N1 2.0278(14) .
Cu1 N1 2.0278(14) 2_656
Cu1 N2 2.0530(14) .
Cu1 N2 2.0530(14) 2_656
N1 C1 1.340(2) .
N1 C5 1.348(2) .
N2 C10 1.349(2) .
N2 C6 1.352(2) .
C1 C2 1.384(3) .
C1 H1A 0.9500 .
C2 C3 1.379(3) .
C2 H2A 0.9500 .
C3 C4 1.378(3) .
C3 H3A 0.9500 .
C4 C5 1.387(2) .
C4 H4A 0.9500 .
C5 C6 1.481(3) .
C6 C7 1.387(2) .
C7 C8 1.381(3) .
C7 H7A 0.9500 .
C8 C9 1.374(3) .
C8 H8A 0.9500 .
C9 C10 1.389(2) .
C9 H9A 0.9500 .
C10 C11 1.476(2) .
C11 C12 1.389(3) .
C11 C16 1.394(3) .
C12 C13 1.390(3) .
C12 H12A 0.9500 .
C13 C14 1.372(4) .
C13 H13A 0.9500 .
C14 C15 1.380(5) .
C14 H14A 0.9500 .
C15 C16 1.389(4) .
C15 H15A 0.9500 .
C16 H16A 0.9500 .
P1 F11 1.554(2) .
P1 F12 1.5834(14) .
P1 F12 1.5834(14) 2_556
P1 F13 1.6003(17) .
P1 F13 1.6003(17) 2_556
P1 F10 1.605(2) .
